data_4131674
loop_
_publ_author_name
'Zheng, Kuan'
'Shen, Defeng'
'Hong, Ran'

_publ_section_title
;
 Biomimetic Synthesis of Lankacidin Antibiotics.
;
_journal_issue 37
_journal_name_full 'Journal of the American Chemical Society'
_journal_page_first 12939
_journal_page_last 12942
_journal_paper_doi 10.1021/jacs.7b08500
_journal_volume 139
_journal_year 2017
_chemical_absolute_configuration unk
_chemical_formula_sum 'C15 H18 O3'
_chemical_formula_weight 246.29
_space_group_crystal_system orthorhombic
_space_group_IT_number 19
_space_group_name_Hall 'P 2ac 2ab'
_space_group_name_H-M_alt 'P 21 21 21'
_atom_sites_solution_hydrogens geom
_audit_creation_method SHELXL-2013
_cell_angle_alpha 90
_cell_angle_beta 90
_cell_angle_gamma 90
_cell_formula_units_Z 4
_cell_length_a 6.7578(15)
_cell_length_b 7.6767(18)
_cell_length_c 26.524(6)
_cell_measurement_reflns_used 519
_cell_measurement_temperature 293(2)
_cell_measurement_theta_max 33.714
_cell_measurement_theta_min 5.524
_cell_volume 1376.0(5)
_computing_cell_refinement 'Bruker SMART'
_computing_data_collection 'Bruker SMART'
_computing_data_reduction 'Bruker SHELXTL'
_computing_molecular_graphics 'Bruker SHELXTL'
_computing_publication_material 'Bruker SHELXTL'
_computing_structure_refinement 'SHELXL-2013 (Sheldrick, 2013)'
_computing_structure_solution 'Bruker SHELXTL'
_diffrn_ambient_temperature 293(2)
_diffrn_measured_fraction_theta_full 0.971
_diffrn_measured_fraction_theta_max 0.999
_diffrn_measurement_device_type 'CCD area detector'
_diffrn_measurement_method 'phi and omega scans'
_diffrn_radiation_type MoK\a
_diffrn_radiation_wavelength 0.71073
_diffrn_reflns_av_R_equivalents 0.0817
_diffrn_reflns_av_unetI/netI 0.0824
_diffrn_reflns_Laue_measured_fraction_full 0.971
_diffrn_reflns_Laue_measured_fraction_max 0.999
_diffrn_reflns_limit_h_max 6
_diffrn_reflns_limit_h_min -8
_diffrn_reflns_limit_k_max 9
_diffrn_reflns_limit_k_min -9
_diffrn_reflns_limit_l_max 27
_diffrn_reflns_limit_l_min -31
_diffrn_reflns_number 7658
_diffrn_reflns_point_group_measured_fraction_full 0.970
_diffrn_reflns_point_group_measured_fraction_max 1.000
_diffrn_reflns_theta_full 25.242
_diffrn_reflns_theta_max 24.999
_diffrn_reflns_theta_min 1.535
_exptl_absorpt_coefficient_mu 0.082
_exptl_absorpt_correction_T_max 0.7456
_exptl_absorpt_correction_T_min 0.5700
_exptl_absorpt_correction_type multi-scan
_exptl_absorpt_process_details sadabs
_exptl_crystal_colour colorless
_exptl_crystal_density_diffrn 1.189
_exptl_crystal_description prismatic
_exptl_crystal_F_000 528
_exptl_crystal_size_max 0.170
_exptl_crystal_size_mid 0.130
_exptl_crystal_size_min 0.100
_refine_diff_density_max 0.233
_refine_diff_density_min -0.203
_refine_diff_density_rms 0.065
_refine_ls_abs_structure_details
; 
 Flack x determined using 412 quotients [(I+)-(I-)]/[(I+)+(I-)] 
 (Parsons and Flack (2004), Acta Cryst. A60, s61). 
;
_refine_ls_abs_structure_Flack -6.2(10)
_refine_ls_extinction_method none
_refine_ls_goodness_of_fit_ref 1.030
_refine_ls_hydrogen_treatment constr
_refine_ls_matrix_type full
_refine_ls_number_parameters 165
_refine_ls_number_reflns 2413
_refine_ls_number_restraints 0
_refine_ls_restrained_S_all 1.030
_refine_ls_R_factor_all 0.1244
_refine_ls_R_factor_gt 0.0742
_refine_ls_shift/su_max 0.000
_refine_ls_shift/su_mean 0.000
_refine_ls_structure_factor_coef Fsqd
_refine_ls_weighting_details 'w=1/[\s^2^(Fo^2^)+(0.0738P)^2^] where P=(Fo^2^+2Fc^2^)/3'
_refine_ls_weighting_scheme calc
_refine_ls_wR_factor_gt 0.1521
_refine_ls_wR_factor_ref 0.1764
_reflns_Friedel_coverage 0.682
_reflns_Friedel_fraction_full 0.969
_reflns_Friedel_fraction_max 1.000
_reflns_number_gt 1475
_reflns_number_total 2413
_reflns_threshold_expression 'I > 2\s(I)'
_cod_data_source_file ja7b08500_si_002.cif
_cod_data_source_block cd17033
_cod_database_code 4131674
_shelx_space_group_comment
; 
The symmetry employed for this shelxl refinement is uniquely defined 
by the following loop, which should always be used as a source of 
symmetry information in preference to the above space-group names. 
They are only intended as comments. 
;
_shelx_estimated_absorpt_t_min 0.986
_shelx_estimated_absorpt_t_max 0.992
_shelxl_version_number 2013-4

loop_
_space_group_symop_operation_xyz
'x, y, z'
'-x+1/2, -y, z+1/2'
'-x, y+1/2, -z+1/2'
'x+1/2, -y+1/2, -z'

loop_
_atom_site_label
_atom_site_type_symbol
_atom_site_fract_x
_atom_site_fract_y
_atom_site_fract_z
_atom_site_U_iso_or_equiv
_atom_site_adp_type
_atom_site_occupancy
_atom_site_site_symmetry_order
_atom_site_calc_flag
_atom_site_refinement_flags_posn
_atom_site_refinement_flags_adp
O1 O 0.2972(6) 0.6611(5) -0.02328(16) 0.0702(12) Uani 1 1 d . .
O2 O 0.3016(5) 0.7866(5) 0.05026(13) 0.0535(10) Uani 1 1 d . .
O3 O 0.2005(7) 1.2389(6) -0.02092(16) 0.0793(13) Uani 1 1 d . .
C1 C 0.3181(8) 0.7949(7) -0.0004(2) 0.0485(14) Uani 1 1 d . .
C2 C 0.3647(7) 0.9667(7) -0.02315(19) 0.0464(13) Uani 1 1 d . .
H2 H 0.5057 0.9861 -0.0167 0.056 Uiso 1 1 calc R U
C3 C 0.2597(8) 1.1122(8) 0.0024(2) 0.0513(15) Uani 1 1 d . .
C4 C 0.2303(8) 1.0975(7) 0.0585(2) 0.0499(15) Uani 1 1 d . .
H4 H 0.0892 1.0773 0.0647 0.060 Uiso 1 1 calc R U
C5 C 0.3438(8) 0.9434(7) 0.07985(19) 0.0469(14) Uani 1 1 d . .
H5 H 0.4860 0.9680 0.0787 0.056 Uiso 1 1 calc R U
C6 C 0.2843(9) 0.8975(7) 0.13323(19) 0.0546(15) Uani 1 1 d . .
H6A H 0.1431 0.8751 0.1338 0.066 Uiso 1 1 calc R U
H6B H 0.3091 0.9977 0.1546 0.066 Uiso 1 1 calc R U
C7 C 0.3906(9) 0.7405(8) 0.15571(19) 0.0605(16) Uani 1 1 d . .
H7A H 0.3669 0.6391 0.1347 0.073 Uiso 1 1 calc R U
H7B H 0.5319 0.7623 0.1562 0.073 Uiso 1 1 calc R U
C8 C 0.3191(9) 0.7035(7) 0.2091(2) 0.0525(15) Uani 1 1 d . .
C9 C 0.1669(10) 0.5899(8) 0.2182(2) 0.0683(18) Uani 1 1 d . .
H9 H 0.1076 0.5326 0.1913 0.082 Uiso 1 1 calc R U
C10 C 0.1007(10) 0.5590(10) 0.2656(3) 0.083(2) Uani 1 1 d . .
H10 H -0.0020 0.4806 0.2710 0.100 Uiso 1 1 calc R U
C11 C 0.1865(12) 0.6445(10) 0.3060(2) 0.085(2) Uani 1 1 d . .
H11 H 0.1415 0.6244 0.3386 0.102 Uiso 1 1 calc R U
C12 C 0.3354(12) 0.7569(10) 0.2977(2) 0.084(2) Uani 1 1 d . .
H12 H 0.3927 0.8151 0.3248 0.101 Uiso 1 1 calc R U
C13 C 0.4038(9) 0.7869(8) 0.2500(2) 0.0708(19) Uani 1 1 d . .
H13 H 0.5082 0.8640 0.2449 0.085 Uiso 1 1 calc R U
C14 C 0.2884(9) 1.2680(8) 0.0853(2) 0.0646(17) Uani 1 1 d . .
H14A H 0.2263 1.2725 0.1178 0.097 Uiso 1 1 calc R U
H14B H 0.2457 1.3656 0.0654 0.097 Uiso 1 1 calc R U
H14C H 0.4295 1.2722 0.0893 0.097 Uiso 1 1 calc R U
C15 C 0.3424(9) 0.9641(8) -0.08067(19) 0.0665(18) Uani 1 1 d . .
H15A H 0.2081 0.9363 -0.0893 0.100 Uiso 1 1 calc R U
H15B H 0.4294 0.8779 -0.0947 0.100 Uiso 1 1 calc R U
H15C H 0.3757 1.0765 -0.0941 0.100 Uiso 1 1 calc R U

loop_
_atom_site_aniso_label
_atom_site_aniso_U_11
_atom_site_aniso_U_22
_atom_site_aniso_U_33
_atom_site_aniso_U_23
_atom_site_aniso_U_13
_atom_site_aniso_U_12
O1 0.080(3) 0.059(3) 0.072(3) -0.018(2) 0.017(2) -0.013(2)
O2 0.066(2) 0.045(2) 0.049(2) -0.0009(19) 0.0135(18) -0.004(2)
O3 0.106(3) 0.059(3) 0.074(3) 0.003(3) -0.018(3) 0.018(3)
C1 0.041(3) 0.047(4) 0.057(4) -0.010(3) 0.009(3) 0.000(3)
C2 0.037(3) 0.056(3) 0.046(3) 0.001(3) 0.000(3) -0.003(3)
C3 0.049(3) 0.052(4) 0.053(4) 0.000(3) -0.012(3) -0.006(3)
C4 0.047(3) 0.051(4) 0.052(4) -0.007(3) -0.001(3) 0.003(3)
C5 0.050(3) 0.040(3) 0.050(3) -0.006(3) 0.004(3) -0.004(3)
C6 0.062(4) 0.052(4) 0.050(3) -0.002(3) 0.014(3) 0.010(3)
C7 0.073(4) 0.059(4) 0.049(3) 0.004(3) 0.014(3) 0.010(3)
C8 0.058(4) 0.054(4) 0.045(3) 0.004(3) 0.004(3) 0.010(3)
C9 0.078(4) 0.075(5) 0.052(4) 0.000(3) 0.002(3) -0.017(4)
C10 0.081(5) 0.099(6) 0.071(5) 0.015(4) 0.014(4) -0.021(4)
C11 0.099(6) 0.103(6) 0.052(4) 0.010(4) 0.017(4) 0.004(5)
C12 0.101(5) 0.097(6) 0.053(4) -0.004(4) -0.017(4) -0.010(6)
C13 0.071(4) 0.078(5) 0.064(4) 0.002(4) -0.005(4) -0.016(4)
C14 0.078(4) 0.055(4) 0.061(4) -0.007(3) -0.001(3) 0.006(4)
C15 0.079(4) 0.077(4) 0.043(3) -0.003(3) -0.005(3) 0.000(4)

loop_
_atom_type_symbol
_atom_type_description
_atom_type_scat_dispersion_real
_atom_type_scat_dispersion_imag
_atom_type_scat_source
C C 0.0033 0.0016 'International Tables Vol C Tables 4.2.6.8 and 6.1.1.4'
H H 0.0000 0.0000 'International Tables Vol C Tables 4.2.6.8 and 6.1.1.4'
O O 0.0106 0.0060 'International Tables Vol C Tables 4.2.6.8 and 6.1.1.4'

loop_
_geom_angle_atom_site_label_1
_geom_angle_atom_site_label_2
_geom_angle_atom_site_label_3
_geom_angle
C1 O2 C5 118.5(4)
O1 C1 O2 116.9(5)
O1 C1 C2 125.3(5)
O2 C1 C2 117.7(5)
C1 C2 C3 112.4(4)
C1 C2 C15 111.9(5)
C3 C2 C15 114.6(5)
C1 C2 H2 105.7
C3 C2 H2 105.7
C15 C2 H2 105.7
O3 C3 C2 121.7(5)
O3 C3 C4 121.1(5)
C2 C3 C4 117.2(5)
C3 C4 C5 111.1(4)
C3 C4 C14 111.0(5)
C5 C4 C14 111.2(4)
C3 C4 H4 107.8
C5 C4 H4 107.8
C14 C4 H4 107.8
O2 C5 C6 105.0(4)
O2 C5 C4 110.0(4)
C6 C5 C4 113.3(4)
O2 C5 H5 109.5
C6 C5 H5 109.5
C4 C5 H5 109.5
C5 C6 C7 115.1(4)
C5 C6 H6A 108.5
C7 C6 H6A 108.5
C5 C6 H6B 108.5
C7 C6 H6B 108.5
H6A C6 H6B 107.5
C8 C7 C6 111.2(4)
C8 C7 H7A 109.4
C6 C7 H7A 109.4
C8 C7 H7B 109.4
C6 C7 H7B 109.4
H7A C7 H7B 108.0
C9 C8 C13 117.8(5)
C9 C8 C7 121.4(5)
C13 C8 C7 120.8(6)
C10 C9 C8 121.5(6)
C10 C9 H9 119.2
C8 C9 H9 119.2
C9 C10 C11 119.8(7)
C9 C10 H10 120.1
C11 C10 H10 120.1
C12 C11 C10 119.5(6)
C12 C11 H11 120.3
C10 C11 H11 120.3
C11 C12 C13 120.9(6)
C11 C12 H12 119.6
C13 C12 H12 119.6
C12 C13 C8 120.5(6)
C12 C13 H13 119.7
C8 C13 H13 119.7
C4 C14 H14A 109.5
C4 C14 H14B 109.5
H14A C14 H14B 109.5
C4 C14 H14C 109.5
H14A C14 H14C 109.5
H14B C14 H14C 109.5
C2 C15 H15A 109.5
C2 C15 H15B 109.5
H15A C15 H15B 109.5
C2 C15 H15C 109.5
H15A C15 H15C 109.5
H15B C15 H15C 109.5

loop_
_geom_bond_atom_site_label_1
_geom_bond_atom_site_label_2
_geom_bond_distance
O1 C1 1.202(6)
O2 C1 1.349(6)
O2 C5 1.465(6)
O3 C3 1.220(6)
C1 C2 1.484(7)
C2 C3 1.486(7)
C2 C15 1.533(7)
C2 H2 0.9800
C3 C4 1.506(7)
C4 C5 1.519(7)
C4 C14 1.540(7)
C4 H4 0.9800
C5 C6 1.513(7)
C5 H5 0.9800
C6 C7 1.525(7)
C6 H6A 0.9700
C6 H6B 0.9700
C7 C8 1.522(7)
C7 H7A 0.9700
C7 H7B 0.9700
C8 C9 1.371(8)
C8 C13 1.383(8)
C9 C10 1.356(8)
C9 H9 0.9300
C10 C11 1.383(9)
C10 H10 0.9300
C11 C12 1.343(10)
C11 H11 0.9300
C12 C13 1.368(8)
C12 H12 0.9300
C13 H13 0.9300
C14 H14A 0.9600
C14 H14B 0.9600
C14 H14C 0.9600
C15 H15A 0.9600
C15 H15B 0.9600
C15 H15C 0.9600

loop_
_geom_torsion_atom_site_label_1
_geom_torsion_atom_site_label_2
_geom_torsion_atom_site_label_3
_geom_torsion_atom_site_label_4
_geom_torsion
C5 O2 C1 O1 174.5(5)
C5 O2 C1 C2 -4.2(7)
O1 C1 C2 C3 142.2(6)
O2 C1 C2 C3 -39.2(7)
O1 C1 C2 C15 11.6(8)
O2 C1 C2 C15 -169.8(5)
C1 C2 C3 O3 -145.1(6)
C15 C2 C3 O3 -15.9(7)
C1 C2 C3 C4 35.3(6)
C15 C2 C3 C4 164.5(5)
O3 C3 C4 C5 -171.2(5)
C2 C3 C4 C5 8.5(6)
O3 C3 C4 C14 -46.9(7)
C2 C3 C4 C14 132.7(5)
C1 O2 C5 C6 172.3(5)
C1 O2 C5 C4 50.1(6)
C3 C4 C5 O2 -49.9(6)
C14 C4 C5 O2 -174.0(4)
C3 C4 C5 C6 -167.0(5)
C14 C4 C5 C6 68.9(6)
O2 C5 C6 C7 58.4(6)
C4 C5 C6 C7 178.4(4)
C5 C6 C7 C8 -179.3(5)
C6 C7 C8 C9 92.2(7)
C6 C7 C8 C13 -86.5(6)
C13 C8 C9 C10 -0.1(9)
C7 C8 C9 C10 -178.8(6)
C8 C9 C10 C11 0.5(11)
C9 C10 C11 C12 -0.3(11)
C10 C11 C12 C13 -0.4(12)
C11 C12 C13 C8 0.8(11)
C9 C8 C13 C12 -0.6(9)
C7 C8 C13 C12 178.2(6)
